data_7215519
loop_
_publ_author_name
'Hathwar, Venkatesha R.'
'Manivel, P.'
'Nawaz Khan, F.'
'Guru Row, T. N.'

_publ_section_title
;
 Evaluation of intermolecular interactions in thioisocoumarin derivatives:
 the role of the sulfur atom in generating packing motifs
;
_journal_coden_ASTM CRECF4
_journal_issue 2
_journal_name_full CrystEngComm
_journal_page_first 284
_journal_page_last 291
_journal_paper_doi 10.1039/b807896c
_journal_volume 11
_journal_year 2009
_chemical_compound_source 'see text'
_chemical_formula_moiety 'C15 H10 O S'
_chemical_formula_sum 'C15 H10 O S'
_chemical_formula_weight 238.30
_space_group_IT_number 14
_symmetry_cell_setting monoclinic
_symmetry_Int_Tables_number 14
_symmetry_space_group_name_Hall '-P 2yn'
_symmetry_space_group_name_H-M 'P 1 21/n 1'
_atom_sites_solution_hydrogens geom
_atom_sites_solution_primary direct
_atom_sites_solution_secondary difmap
_audit_creation_date 'Aug 07 22:53:33 2008'
_audit_creation_method ' SHELXL-97'
_audit_update_record
;
;
_cell_angle_alpha 90
_cell_angle_beta 92.701(2)
_cell_angle_gamma 90
_cell_formula_units_Z 4
_cell_length_a 3.8992(5)
_cell_length_b 15.2947(18)
_cell_length_c 19.007(2)
_cell_measurement_reflns_used 958
_cell_measurement_temperature 290(2)
_cell_measurement_theta_max 24.18
_cell_measurement_theta_min 1.73
_cell_volume 1132.3(2)
_computing_cell_refinement 'Bruker SMART V5.628, (Bruker, 2004)'
_computing_data_collection 'Bruker SMART V5.628, (Bruker, 2004)'
_computing_data_reduction 'Bruker SAINT V6.45a, (Bruker, 2004)'
_computing_molecular_graphics 'Ortep-3 for Windows (Farrugia, 1997) and CAMERON (Watkin et al., 1993)'
_computing_publication_material 'PLATON (Spek, 1990)'
_computing_structure_refinement 'SHELXL-97 (Sheldrick, 1997)'
_computing_structure_solution 'SHELXTL V6.14 (Bruker, 2000)'
_diffrn_ambient_temperature 290(2)
_diffrn_measured_fraction_theta_full 0.999
_diffrn_measured_fraction_theta_max 0.999
_diffrn_measurement_device_type 'Bruker SMART CCD area detector'
_diffrn_measurement_method '\f and \w scans'
_diffrn_radiation_monochromator graphite
_diffrn_radiation_probe x-ray
_diffrn_radiation_source 'fine-focus sealed tube'
_diffrn_radiation_type MoK\a
_diffrn_radiation_wavelength 0.71073
_diffrn_reflns_av_R_equivalents 0.0607
_diffrn_reflns_av_sigmaI/netI 0.0640
_diffrn_reflns_limit_h_max 4
_diffrn_reflns_limit_h_min -4
_diffrn_reflns_limit_k_max 18
_diffrn_reflns_limit_k_min -17
_diffrn_reflns_limit_l_max 22
_diffrn_reflns_limit_l_min -22
_diffrn_reflns_number 7940
_diffrn_reflns_reduction_process
;
;
_diffrn_reflns_theta_full 24.99
_diffrn_reflns_theta_max 24.99
_diffrn_reflns_theta_min 1.71
_diffrn_standards_decay_% 0
_diffrn_standards_number 0
_exptl_absorpt_coefficient_mu 0.263
_exptl_absorpt_correction_T_max 0.9922
_exptl_absorpt_correction_T_min 0.9426
_exptl_absorpt_correction_type multi-scan
_exptl_absorpt_process_details '(SADABS; Sheldrick, 1996)'
_exptl_crystal_colour yellow
_exptl_crystal_density_diffrn 1.398
_exptl_crystal_density_method 'Not Measured'
_exptl_crystal_description needle
_exptl_crystal_F_000 496
_exptl_crystal_size_max 0.17
_exptl_crystal_size_mid 0.03
_exptl_crystal_size_min 0.03
_refine_diff_density_max 0.234
_refine_diff_density_min -0.180
_refine_diff_density_rms 0.053
_refine_ls_extinction_method none
_refine_ls_goodness_of_fit_ref 1.155
_refine_ls_hydrogen_treatment refall
_refine_ls_matrix_type full
_refine_ls_number_parameters 194
_refine_ls_number_reflns 1998
_refine_ls_number_restraints 10
_refine_ls_restrained_S_all 1.160
_refine_ls_R_factor_all 0.1249
_refine_ls_R_factor_gt 0.0752
_refine_ls_shift/su_max 0.000
_refine_ls_shift/su_mean 0.000
_refine_ls_structure_factor_coef Fsqd
_refine_ls_weighting_details 'calc w=1/[\s^2^(Fo^2^)+(0.0548P)^2^+0.0000P] where P=(Fo^2^+2Fc^2^)/3'
_refine_ls_weighting_scheme calc
_refine_ls_wR_factor_gt 0.1375
_refine_ls_wR_factor_ref 0.1519
_reflns_number_gt 1301
_reflns_number_total 1998
_reflns_threshold_expression >2sigma(I)
_cod_duplicate_entry 7200168
_cod_data_source_file b807896c.txt
_cod_data_source_block vh4_m
_cod_depositor_comments
;
The following automatic conversions were performed:

'_symmetry_cell_setting' value 'Monoclinic' changed to 'monoclinic'
according to
/usr/data/users/saulius/automatic-downloads/retrospective/RSC/lib/dictionaries/cif_core.dic
dictionary named 'cif_core.dic' version 2.4.2 from 2011-04-26.

Automatic conversion script
Id: cif_fix_values 2281 2013-09-26 08:29:07Z andrius 

 Updated bibliographic information.

 Antanas Vaitkus,
 2019-09-17

 Marked entry as a duplicate of entry 7200168.

 Antanas Vaitkus,
 2019-09-17
;
_cod_original_sg_symbol_H-M 'P 21/n'
_cod_database_code 7215519

loop_
_symmetry_equiv_pos_site_id
_symmetry_equiv_pos_as_xyz
1 x,y,z
2 1/2-x,1/2+y,1/2-z
3 -x,-y,-z
4 1/2+x,1/2-y,1/2+z

loop_
_atom_site_label
_atom_site_type_symbol
_atom_site_fract_x
_atom_site_fract_y
_atom_site_fract_z
_atom_site_U_iso_or_equiv
_atom_site_adp_type
_atom_site_occupancy
_atom_site_symmetry_multiplicity
_atom_site_calc_flag
_atom_site_refinement_flags
S1 S 0.0978(3) -0.14695(7) 0.79040(6) 0.0592(4) Uani 1 1 d .
O1 O 0.1255(6) 0.01126(15) 0.83289(12) 0.0436(7) Uani 1 1 d .
C1 C 0.0167(9) -0.0430(2) 0.77922(18) 0.0394(9) Uani 1 1 d .
C2 C 0.0867(9) 0.1014(2) 0.83110(18) 0.0363(9) Uani 1 1 d .
C3 C -0.0619(9) 0.1400(2) 0.77465(18) 0.0396(9) Uani 1 1 d D
C4 C -0.3482(10) 0.1281(3) 0.6559(2) 0.0480(11) Uani 1 1 d D
C5 C -0.4711(10) 0.0772(3) 0.6006(2) 0.0520(11) Uani 1 1 d D
C6 C -0.4406(10) -0.0129(3) 0.6038(2) 0.0532(11) Uani 1 1 d D
C7 C -0.2841(10) -0.0528(3) 0.6618(2) 0.0485(11) Uani 1 1 d D
C8 C -0.1531(9) -0.0016(2) 0.71811(18) 0.0375(9) Uani 1 1 d .
C9 C -0.1894(9) 0.0892(2) 0.71545(18) 0.0360(9) Uani 1 1 d .
C10 C 0.2211(8) 0.1419(2) 0.89684(18) 0.0372(9) Uani 1 1 d .
C11 C 0.2591(11) 0.0939(3) 0.9587(2) 0.0499(11) Uani 1 1 d D
C12 C 0.3819(11) 0.1329(3) 1.0208(2) 0.0581(12) Uani 1 1 d D
C13 C 0.4731(11) 0.2192(3) 1.0209(2) 0.0556(12) Uani 1 1 d D
C14 C 0.4381(10) 0.2676(3) 0.9600(2) 0.0558(11) Uani 1 1 d D
C15 C 0.3127(10) 0.2295(3) 0.8980(2) 0.0476(10) Uani 1 1 d D
H3 H -0.100(8) 0.2074(13) 0.7718(18) 0.049(10) Uiso 1 1 d D
H4 H -0.370(9) 0.1964(13) 0.652(2) 0.061(12) Uiso 1 1 d D
H5 H -0.595(9) 0.105(2) 0.5559(15) 0.081(14) Uiso 1 1 d D
H6 H -0.535(9) -0.054(2) 0.5645(15) 0.058(11) Uiso 1 1 d D
H7 H -0.271(9) -0.1197(13) 0.6647(19) 0.054(11) Uiso 1 1 d D
H11 H 0.196(9) 0.0274(14) 0.956(2) 0.071(13) Uiso 1 1 d D
H12 H 0.417(10) 0.089(2) 1.0631(17) 0.087(15) Uiso 1 1 d D
H13 H 0.582(8) 0.249(2) 1.0655(14) 0.067(12) Uiso 1 1 d D
H14 H 0.513(8) 0.3330(14) 0.9608(19) 0.060(11) Uiso 1 1 d D
H15 H 0.309(8) 0.266(2) 0.8509(13) 0.057(11) Uiso 1 1 d D

loop_
_atom_site_aniso_label
_atom_site_aniso_U_11
_atom_site_aniso_U_22
_atom_site_aniso_U_33
_atom_site_aniso_U_23
_atom_site_aniso_U_13
_atom_site_aniso_U_12
S1 0.0946(9) 0.0356(6) 0.0464(6) 0.0019(5) -0.0089(6) 0.0016(6)
O1 0.0631(18) 0.0374(16) 0.0296(14) -0.0013(12) -0.0064(12) -0.0001(13)
C1 0.046(2) 0.038(2) 0.034(2) -0.0002(17) 0.0032(18) -0.0043(18)
C2 0.040(2) 0.033(2) 0.035(2) -0.0016(17) 0.0042(17) -0.0010(17)
C3 0.051(2) 0.030(2) 0.037(2) 0.0029(18) 0.0000(17) 0.0026(19)
C4 0.056(3) 0.053(3) 0.035(2) 0.004(2) -0.0018(19) 0.008(2)
C5 0.059(3) 0.064(3) 0.033(2) 0.001(2) -0.006(2) 0.012(2)
C6 0.059(3) 0.062(3) 0.038(2) -0.009(2) -0.003(2) -0.001(2)
C7 0.060(3) 0.046(3) 0.040(2) -0.004(2) 0.001(2) -0.002(2)
C8 0.042(2) 0.040(2) 0.0302(19) 0.0006(18) 0.0030(16) 0.0011(17)
C9 0.037(2) 0.041(2) 0.0309(19) -0.0027(17) 0.0051(16) 0.0033(16)
C10 0.036(2) 0.040(2) 0.035(2) -0.0044(18) 0.0021(16) -0.0002(18)
C11 0.072(3) 0.043(3) 0.034(2) 0.0004(19) -0.002(2) -0.001(2)
C12 0.081(3) 0.059(3) 0.035(2) -0.002(2) -0.002(2) 0.002(2)
C13 0.060(3) 0.064(3) 0.042(3) -0.018(2) -0.007(2) -0.001(2)
C14 0.065(3) 0.045(3) 0.057(3) -0.011(2) -0.007(2) -0.008(2)
C15 0.058(3) 0.041(3) 0.043(2) 0.000(2) -0.0060(19) -0.007(2)

loop_
_atom_type_symbol
_atom_type_description
_atom_type_scat_dispersion_real
_atom_type_scat_dispersion_imag
_atom_type_scat_source
S S 0.1246 0.1234 'International Tables Vol C Tables 4.2.6.8 and 6.1.1.4'
O O 0.0106 0.0060 'International Tables Vol C Tables 4.2.6.8 and 6.1.1.4'
H H 0.0000 0.0000 'International Tables Vol C Tables 4.2.6.8 and 6.1.1.4'
C C 0.0033 0.0016 'International Tables Vol C Tables 4.2.6.8 and 6.1.1.4'

loop_
_geom_angle_atom_site_label_1
_geom_angle_atom_site_label_2
_geom_angle_atom_site_label_3
_geom_angle
O1 C1 C8 116.4(3)
O1 C2 C10 111.4(3)
O1 C1 S1 116.3(2)
C1 O1 C2 123.7(3)
C2 C3 C9 120.8(3)
C2 C3 H3 122.4(19)
C3 C2 O1 120.2(3)
C3 C2 C10 128.4(3)
C4 C5 C6 120.3(4)
C4 C5 H5 121(2)
C4 C9 C8 119.5(3)
C4 C9 C3 121.9(3)
C5 C4 C9 120.2(4)
C5 C4 H4 119(2)
C5 C6 H6 124(2)
C6 C7 C8 119.7(4)
C6 C7 H7 120(2)
C6 C5 H5 118(2)
C7 C6 C5 120.6(4)
C7 C6 H6 116(2)
C7 C8 C1 120.2(3)
C8 C1 S1 127.3(3)
C8 C9 C3 118.6(3)
C8 C7 H7 120(2)
C9 C3 H3 116.8(19)
C9 C4 H4 121(2)
C9 C8 C7 119.6(3)
C9 C8 C1 120.2(3)
C10 C11 C12 120.7(4)
C10 C15 H15 120(2)
C10 C11 H11 117(2)
C11 C10 C2 121.1(3)
C11 C12 H12 114(2)
C12 C13 C14 120.2(4)
C12 C13 H13 122(2)
C12 C11 H11 122(2)
C13 C12 C11 119.8(4)
C13 C14 C15 120.5(4)
C13 C14 H14 119(2)
C13 C12 H12 126(2)
C14 C13 H13 118(2)
C14 C15 C10 120.0(4)
C14 C15 H15 120(2)
C15 C14 H14 120(2)
C15 C10 C11 118.8(3)
C15 C10 C2 120.1(3)

loop_
_geom_bond_atom_site_label_1
_geom_bond_atom_site_label_2
_geom_bond_distance
S1 C1 1.633(4)
O1 C1 1.367(4)
O1 C2 1.387(4)
C1 C8 1.455(5)
C2 C3 1.333(5)
C2 C10 1.469(5)
C3 C9 1.437(5)
C3 H3 1.043(18)
C4 C5 1.376(5)
C4 C9 1.397(5)
C4 H4 1.050(18)
C5 C6 1.383(6)
C5 H5 1.049(19)
C6 C7 1.377(5)
C6 H6 1.034(18)
C7 C8 1.403(5)
C7 H7 1.026(18)
C8 C9 1.397(5)
C10 C15 1.387(5)
C10 C11 1.388(5)
C11 C12 1.388(5)
C11 H11 1.047(19)
C12 C13 1.367(6)
C12 H12 1.051(19)
C13 C14 1.376(6)
C13 H13 1.039(19)
C14 C15 1.383(5)
C14 H14 1.042(19)
C15 H15 1.051(18)

loop_
_geom_torsion_atom_site_label_1
_geom_torsion_atom_site_label_2
_geom_torsion_atom_site_label_3
_geom_torsion_atom_site_label_4
_geom_torsion
S1 C1 C8 C9 -177.1(3)
S1 C1 C8 C7 3.5(5)
O1 C1 C8 C9 1.8(5)
O1 C1 C8 C7 -177.6(3)
O1 C2 C10 C15 158.5(3)
O1 C2 C10 C11 -21.5(5)
O1 C2 C3 C9 1.1(5)
C1 C8 C9 C4 179.0(3)
C1 O1 C2 C3 -0.4(5)
C1 O1 C2 C10 178.7(3)
C1 C8 C9 C3 -1.2(5)
C2 C3 C9 C4 179.5(4)
C2 C3 C9 C8 -0.3(5)
C2 C10 C11 C12 -179.1(4)
C2 O1 C1 C8 -1.0(5)
C2 O1 C1 S1 178.0(2)
C2 C10 C15 C14 179.8(4)
C3 C2 C10 C15 -22.5(6)
C3 C2 C10 C11 157.6(4)
C4 C5 C6 C7 -0.6(7)
C5 C6 C7 C8 -0.3(6)
C5 C4 C9 C8 0.7(6)
C5 C4 C9 C3 -179.1(4)
C6 C7 C8 C9 1.4(6)
C6 C7 C8 C1 -179.2(4)
C7 C8 C9 C4 -1.6(5)
C7 C8 C9 C3 178.2(3)
C9 C4 C5 C6 0.4(6)
C10 C2 C3 C9 -177.9(3)
C10 C11 C12 C13 -1.3(7)
C11 C12 C13 C14 1.0(7)
C11 C10 C15 C14 -0.2(6)
C12 C13 C14 C15 -0.4(7)
C13 C14 C15 C10 0.0(6)
C15 C10 C11 C12 0.9(6)
